data_7707720
loop_
_publ_author_name
'Barnett, Harrison J.'
'Hill, Anthony F.'

_publ_section_title
;
 Benzyne addition to a metal-carbon multiple bond.
;
_journal_issue 27
_journal_name_full 'Dalton transactions (Cambridge, England : 2003)'
_journal_page_first 9383
_journal_page_last 9387
_journal_paper_doi 10.1039/d1dt01402a
_journal_volume 50
_journal_year 2021
_chemical_absolute_configuration ad
_chemical_formula_moiety 'C60 H50.5 Cl3.5 P4 Rh2'
_chemical_formula_sum 'C60 H50.5 Cl3.5 P4 Rh2'
_chemical_formula_weight 1225.28
_space_group_crystal_system tetragonal
_space_group_IT_number 92
_space_group_name_Hall 'P 4abw 2nw'
_space_group_name_H-M_alt 'P 41 21 2'
_atom_sites_solution_hydrogens geom
_atom_sites_solution_primary dual
_audit_creation_date 2020-10-22
_audit_creation_method
;
Olex2 1.2
(compiled 2018.05.29 svn.r3508 for OlexSys, GUI svn.r5506)
;
_audit_update_record
;
2021-03-10 deposited with the CCDC.	2021-06-22 downloaded from the CCDC.
;
_cell_angle_alpha 90
_cell_angle_beta 90
_cell_angle_gamma 90
_cell_formula_units_Z 4
_cell_length_a 14.99510(10)
_cell_length_b 14.99510(10)
_cell_length_c 26.1521(4)
_cell_measurement_reflns_used 6864
_cell_measurement_temperature 150.00(10)
_cell_measurement_theta_max 70.7770
_cell_measurement_theta_min 4.1720
_cell_volume 5880.38(11)
_computing_cell_refinement 'CrysAlisPro 1.171.40.82a (Rigaku OD, 2020)'
_computing_data_collection 'CrysAlisPro 1.171.40.82a (Rigaku OD, 2020)'
_computing_data_reduction 'CrysAlisPro 1.171.40.82a (Rigaku OD, 2020)'
_computing_molecular_graphics 'Olex2 (Dolomanov et al., 2009)'
_computing_publication_material 'Olex2 (Dolomanov et al., 2009)'
_computing_structure_refinement 'ShelXL (Sheldrick, 2015)'
_computing_structure_solution 'ShelXT (Sheldrick, 2015)'
_diffrn_ambient_environment N~2~
_diffrn_ambient_temperature 150.00(10)
_diffrn_detector 'CCD plate'
_diffrn_detector_area_resol_mean 8.1297
_diffrn_detector_type EosS2
_diffrn_measured_fraction_theta_full 0.994
_diffrn_measured_fraction_theta_max 0.981
_diffrn_measurement_details
;
List of Runs (angles in degrees, time in seconds):

  # Type    Start    End  Width  t~exp~   \w     \q     \k     \f   Frames
#--------------------------------------------------------------------------
  1  \w    -52.00  22.00   1.00    1.00    --  -36.03  19.00  90.00   74
  2  \w     40.00  78.00   1.00    1.00    --   36.03-125.00  60.00   38
  3  \w     56.00  90.00   1.00    1.00    --  105.15 -95.00 -30.00   34
  4  \w    108.00 173.00   1.00    1.00    --  105.15 111.00  60.00   65
  5  \w    104.00 174.00   1.00    1.00    --  105.15 111.00 -30.00   70
  6  \w    106.00 175.00   1.00    1.00    --  105.15 111.00   0.00   69
;
_diffrn_measurement_device 'four-circle diffractometer'
_diffrn_measurement_device_type 'SuperNova, Dual, Cu at home/near, EosS2'
_diffrn_measurement_method '\w scans'
_diffrn_orient_matrix_type 'CrysAlisPro convention (1999,Acta A55,543-557)'
_diffrn_orient_matrix_UB_11 0.0143410000
_diffrn_orient_matrix_UB_12 0.0228663000
_diffrn_orient_matrix_UB_13 -0.0567924000
_diffrn_orient_matrix_UB_21 -0.0784477000
_diffrn_orient_matrix_UB_22 0.0661886000
_diffrn_orient_matrix_UB_23 0.0023963000
_diffrn_orient_matrix_UB_31 0.0648157000
_diffrn_orient_matrix_UB_32 0.0751768000
_diffrn_orient_matrix_UB_33 0.0154066000
_diffrn_radiation_monochromator mirror
_diffrn_radiation_probe x-ray
_diffrn_radiation_type CuK\a
_diffrn_radiation_wavelength 1.54184
_diffrn_reflns_av_R_equivalents 0.0280
_diffrn_reflns_av_unetI/netI 0.0390
_diffrn_reflns_Laue_measured_fraction_full 0.994
_diffrn_reflns_Laue_measured_fraction_max 0.981
_diffrn_reflns_limit_h_max 18
_diffrn_reflns_limit_h_min -9
_diffrn_reflns_limit_k_max 13
_diffrn_reflns_limit_k_min -14
_diffrn_reflns_limit_l_max 31
_diffrn_reflns_limit_l_min -20
_diffrn_reflns_number 10253
_diffrn_reflns_point_group_measured_fraction_full 0.993
_diffrn_reflns_point_group_measured_fraction_max 0.975
_diffrn_reflns_theta_full 67.684
_diffrn_reflns_theta_max 70.952
_diffrn_reflns_theta_min 4.169
_diffrn_source 'micro-focus sealed X-ray tube'
_diffrn_source_type 'SuperNova (Cu) X-ray Source'
_exptl_absorpt_coefficient_mu 7.305
_exptl_absorpt_correction_T_max 1.00000
_exptl_absorpt_correction_T_min 0.71782
_exptl_absorpt_correction_type multi-scan
_exptl_absorpt_process_details
;
CrysAlisPro 1.171.40.82a (Rigaku Oxford Diffraction, 2020)
Empirical absorption correction using spherical harmonics,
implemented in SCALE3 ABSPACK scaling algorithm.
;
_exptl_crystal_colour red
_exptl_crystal_colour_primary red
_exptl_crystal_density_diffrn 1.384
_exptl_crystal_description plate
_exptl_crystal_F_000 2480
_exptl_crystal_size_max 0.243
_exptl_crystal_size_mid 0.222
_exptl_crystal_size_min 0.155
_refine_diff_density_max 0.927
_refine_diff_density_min -0.679
_refine_diff_density_rms 0.095
_refine_ls_abs_structure_details
;
 Flack x determined using 2173 quotients [(I+)-(I-)]/[(I+)+(I-)]
 (Parsons, Flack and Wagner, Acta Cryst. B69 (2013) 249-259).
;
_refine_ls_abs_structure_Flack -0.029(6)
_refine_ls_extinction_method none
_refine_ls_goodness_of_fit_ref 1.101
_refine_ls_hydrogen_treatment constr
_refine_ls_matrix_type full
_refine_ls_number_parameters 365
_refine_ls_number_reflns 5538
_refine_ls_number_restraints 97
_refine_ls_restrained_S_all 1.095
_refine_ls_R_factor_all 0.0353
_refine_ls_R_factor_gt 0.0340
_refine_ls_shift/su_max 0.001
_refine_ls_shift/su_mean 0.000
_refine_ls_structure_factor_coef Fsqd
_refine_ls_weighting_details 'w=1/[\s^2^(Fo^2^)+(0.0602P)^2^+2.7805P] where P=(Fo^2^+2Fc^2^)/3'
_refine_ls_weighting_scheme calc
_refine_ls_wR_factor_gt 0.0986
_refine_ls_wR_factor_ref 0.0999
_reflns_Friedel_coverage 0.719
_reflns_Friedel_fraction_full 0.992
_reflns_Friedel_fraction_max 0.967
_reflns_number_gt 5367
_reflns_number_total 5538
_reflns_threshold_expression 'I > 2\s(I)'
_cod_data_source_file d1dt01402a2.cif
_cod_data_source_block hb_1285_9_1_scale
_cod_depositor_comments 'Adding full bibliography for 7707720--7707721.cif.'
_cod_original_cell_volume 5880.38(12)
_cod_original_formula_sum 'C60 H50.50 Cl3.50 P4 Rh2'
_cod_database_code 7707720
_shelx_shelxl_version_number 2016/6
_shelx_space_group_comment
;
The symmetry employed for this shelxl refinement is uniquely defined
by the following loop, which should always be used as a source of
symmetry information in preference to the above space-group names.
They are only intended as comments.
;
_reflns_odcompleteness_completeness 99.54
_reflns_odcompleteness_iscentric 1
_reflns_odcompleteness_theta 66.49
_olex2_refinement_description
;
1. Fixed Uiso
 At 1.2 times of:
  All C(H) groups, All C(H,H) groups
2. Rigid bond restraints
 C7, C5, C3, C6, C4, C2
 with sigma for 1-2 distances of 0.005 and sigma for 1-3 distances of 0.005
 C10, C8, C12, C13, C11, C9
 with sigma for 1-2 distances of 0.002 and sigma for 1-3 distances of 0.002
 Rh1, C8
 with sigma for 1-2 distances of 0.005 and sigma for 1-3 distances of 0.005
3. Uiso/Uaniso restraints and constraints
C7 \\sim C5 \\sim C3 \\sim C6 \\sim C4 \\sim C2: within 1.7A with sigma of 0.02
and sigma for terminal atoms of 0.04
C10 \\sim C8 \\sim C12 \\sim C13 \\sim C11 \\sim C9: within 1.7A with sigma of
0.01 and sigma for terminal atoms of 0.02
4. Others
 Fixed Sof: Cl3(0.25) C7(0.5) H7(0.5) C6(0.5) H6(0.5) C5(0.5) H5(0.5) C4(0.5)
 H4(0.5) C3(0.5) C2(0.5) C8(0.25) C13(0.25) H13(0.25) C12(0.25) H12(0.25)
 C11(0.25) H11(0.25) C10(0.25) H10(0.25) C9(0.25) H9(0.25)
5.a Secondary CH2 refined with riding coordinates:
 C14(H14A,H14B)
5.b Aromatic/amide H refined with riding coordinates:
 C7(H7), C6(H6), C5(H5), C4(H4), C44(H44), C53(H53), C54(H54), C36(H36),
 C13(H13), C12(H12), C11(H11), C10(H10), C9(H9), C46(H46), C32(H32), C43(H43),
 C22(H22), C56(H56), C45(H45), C23(H23), C42(H42), C33(H33), C52(H52), C26(H26),
  C34(H34), C25(H25), C55(H55), C24(H24), C35(H35)
5.c Fitted hexagon refined as free rotating group:
 C7(C6,C5,C4,C3,C2), C8(C13,C12,C11,C10,C9)
;
_ins_header
;
TITL HB_1285_9_1_scale in P4(1)2(1)2 
REM P4(1)2(1)2 (#92 in standard setting)
CELL 1.54184  14.995112  14.995112  26.152081  90.0000  90.0000  90.0000
ZERR    4.00   0.000118   0.000118   0.000369   0.0000   0.0000   0.0000
LATT -1
SYMM -x,-y, z+1/2 
SYMM -y+1/2, x+1/2, z+1/4 
SYMM  y+1/2,-x+1/2, z+3/4 
SYMM -x+1/2, y+1/2,-z+1/4 
SYMM  x+1/2,-y+1/2,-z+3/4 
SYMM  y, x,-z 
SYMM -y,-x,-z+1/2 
SFAC C H P Cl Rh
UNIT 240.00 200.00 16.00 12.00 8.00
TREF
HKLF 4
END
;
_olex2_submission_special_instructions 'No special instructions were received'
_oxdiff_exptl_absorpt_empirical_details
;
Empirical correction (ABSPACK) includes:
- Absorption correction using spherical harmonics
- Frame scaling
;
_oxdiff_exptl_absorpt_empirical_full_max 1.172
_oxdiff_exptl_absorpt_empirical_full_min 0.663

loop_
_space_group_symop_operation_xyz
'x, y, z'
'-x, -y, z+1/2'
'-y+1/2, x+1/2, z+1/4'
'y+1/2, -x+1/2, z+3/4'
'-x+1/2, y+1/2, -z+1/4'
'x+1/2, -y+1/2, -z+3/4'
'y, x, -z'
'-y, -x, -z+1/2'

loop_
_atom_site_label
_atom_site_type_symbol
_atom_site_fract_x
_atom_site_fract_y
_atom_site_fract_z
_atom_site_U_iso_or_equiv
_atom_site_adp_type
_atom_site_occupancy
_atom_site_site_symmetry_order
_atom_site_calc_flag
_atom_site_refinement_flags_posn
_atom_site_refinement_flags_adp
_atom_site_refinement_flags_occupancy
_atom_site_disorder_assembly
_atom_site_disorder_group
Rh1 Rh 0.72103(2) 0.62823(3) 0.45228(2) 0.02168(13) Uani 1 1 d . U . . .
Cl2 Cl 0.76663(9) 0.76663(9) 0.500000 0.0294(4) Uani 1 2 d S T P A .
Cl1 Cl 0.85525(9) 0.62881(10) 0.39653(5) 0.0307(3) Uani 1 1 d . . . . .
Cl3 Cl 0.6543(5) 0.5067(5) 0.4116(3) 0.0282(15) Uani 0.25 1 d . . . A -3
P1 P 0.79612(9) 0.53093(9) 0.50892(5) 0.0220(3) Uani 1 1 d . . . . .
P2 P 0.72023(9) 0.63580(9) 0.60285(4) 0.0214(3) Uani 1 1 d . . . . .
C7 C 0.5036(6) 0.4993(6) 0.4832(4) 0.051(4) Uani 0.5 1 d . U . A -1
H7 H 0.464444 0.511891 0.509831 0.062 Uiso 0.5 1 calc R . . A -1
C6 C 0.4854(5) 0.4297(6) 0.4497(5) 0.066(4) Uani 0.5 1 d G U . A -1
H6 H 0.434002 0.395738 0.453888 0.079 Uiso 0.5 1 calc R . . A -1
C5 C 0.5439(7) 0.4109(6) 0.4099(4) 0.054(3) Uani 0.5 1 d G U . A -1
H5 H 0.531671 0.364387 0.387477 0.065 Uiso 0.5 1 calc R . . A -1
C4 C 0.6206(6) 0.4618(6) 0.4036(3) 0.040(3) Uani 0.5 1 d G U . A -1
H4 H 0.659782 0.449189 0.377008 0.048 Uiso 0.5 1 calc R . . A -1
C3 C 0.6389(5) 0.5313(5) 0.4371(3) 0.029(2) Uani 0.5 1 d G U . A -1
C2 C 0.5804(6) 0.5501(5) 0.4769(3) 0.032(2) Uani 0.5 1 d G U . A -1
C44 C 0.9892(5) 0.7486(6) 0.6579(3) 0.053(2) Uani 1 1 d . . . . .
H44 H 1.042981 0.771422 0.669865 0.064 Uiso 1 1 calc R . . . .
C31 C 0.9141(4) 0.5444(4) 0.5232(2) 0.0283(12) Uani 1 1 d . . . . .
C53 C 0.5782(6) 0.6473(5) 0.7349(3) 0.062(2) Uani 1 1 d . . . . .
H53 H 0.541439 0.688951 0.750682 0.074 Uiso 1 1 calc R . . . .
C54 C 0.5942(6) 0.5669(6) 0.7580(3) 0.053(2) Uani 1 1 d . . . . .
H54 H 0.568188 0.553787 0.789446 0.064 Uiso 1 1 calc R . . . .
C36 C 0.9587(4) 0.4743(5) 0.5459(3) 0.0398(15) Uani 1 1 d . . . . .
H36 H 0.929979 0.419968 0.550783 0.048 Uiso 1 1 calc R . . . .
C14 C 0.7451(4) 0.5271(4) 0.5727(2) 0.0250(11) Uani 1 1 d . . . . .
H14A H 0.784623 0.494295 0.595255 0.030 Uiso 1 1 calc R . . . .
H14B H 0.689888 0.493642 0.570330 0.030 Uiso 1 1 calc R . . . .
C8 C 0.6598(12) 0.5169(11) 0.4104(8) 0.034(5) Uani 0.25 1 d . U . A -2
C13 C 0.5684(11) 0.5013(11) 0.4099(7) 0.033(4) Uani 0.25 1 d G U . A -2
H13 H 0.530259 0.538912 0.427805 0.039 Uiso 0.25 1 calc R . . A -2
C12 C 0.5341(9) 0.4297(12) 0.3825(7) 0.037(4) Uani 0.25 1 d G U . A -2
H12 H 0.472929 0.419322 0.382119 0.044 Uiso 0.25 1 calc R . . A -2
C11 C 0.5911(11) 0.3736(10) 0.3557(6) 0.042(4) Uani 0.25 1 d G U . A -2
H11 H 0.568126 0.325616 0.337359 0.051 Uiso 0.25 1 calc R . . A -2
C10 C 0.6825(11) 0.3891(11) 0.3562(6) 0.041(4) Uani 0.25 1 d G U . A -2
H10 H 0.720653 0.351500 0.338284 0.050 Uiso 0.25 1 calc R . . A -2
C9 C 0.7168(9) 0.4607(12) 0.3836(8) 0.037(4) Uani 0.25 1 d G U . A -2
H9 H 0.777985 0.471090 0.383970 0.044 Uiso 0.25 1 calc R . . A -2
C41 C 0.8281(4) 0.6810(4) 0.6228(2) 0.0280(12) Uani 1 1 d . . . . .
C46 C 0.8891(4) 0.6247(5) 0.6471(2) 0.0368(13) Uani 1 1 d . . . . .
H46 H 0.875544 0.564710 0.651666 0.044 Uiso 1 1 calc R . . . .
C1 C 0.6248(4) 0.6248(4) 0.500000 0.0242(14) Uani 1 2 d S T P A .
C32 C 0.9570(4) 0.6252(5) 0.5146(2) 0.0326(12) Uani 1 1 d . . . . .
H32 H 0.927138 0.671680 0.498492 0.039 Uiso 1 1 calc R . . . .
C43 C 0.9298(5) 0.8045(5) 0.6341(3) 0.0425(16) Uani 1 1 d . . . . .
H43 H 0.943838 0.864301 0.629186 0.051 Uiso 1 1 calc R . . . .
C51 C 0.6700(4) 0.6045(4) 0.6639(2) 0.0281(12) Uani 1 1 d . . . . .
C22 C 0.8412(7) 0.3926(5) 0.4445(3) 0.064(3) Uani 1 1 d . . . . .
H22 H 0.883036 0.432574 0.431712 0.076 Uiso 1 1 calc R . . . .
C56 C 0.6857(4) 0.5228(4) 0.6871(2) 0.0314(13) Uani 1 1 d . . . . .
H56 H 0.720669 0.480204 0.670884 0.038 Uiso 1 1 calc R . . . .
C45 C 0.9706(5) 0.6586(6) 0.6645(3) 0.0523(19) Uani 1 1 d . . . . .
H45 H 1.011716 0.621274 0.680344 0.063 Uiso 1 1 calc R . . . .
C21 C 0.7889(4) 0.4160(4) 0.4867(2) 0.0310(12) Uani 1 1 d . . . . .
C23 C 0.8309(8) 0.3111(6) 0.4221(4) 0.077(3) Uani 1 1 d . . . . .
H23 H 0.864138 0.296849 0.393182 0.092 Uiso 1 1 calc R . . . .
C42 C 0.8473(4) 0.7705(4) 0.6170(2) 0.0315(12) Uani 1 1 d . . . . .
H42 H 0.805852 0.808367 0.601858 0.038 Uiso 1 1 calc R . . . .
C33 C 1.0456(4) 0.6359(5) 0.5304(3) 0.0430(16) Uani 1 1 d . . . . .
H33 H 1.074679 0.689937 0.525164 0.052 Uiso 1 1 calc R . . . .
C52 C 0.6162(5) 0.6666(5) 0.6883(3) 0.0444(17) Uani 1 1 d . . . . .
H52 H 0.605791 0.721651 0.673134 0.053 Uiso 1 1 calc R . . . .
C26 C 0.7292(5) 0.3547(4) 0.5053(2) 0.0381(14) Uani 1 1 d . . . . .
H26 H 0.694260 0.369336 0.533457 0.046 Uiso 1 1 calc R . . . .
C34 C 1.0895(4) 0.5664(6) 0.5536(3) 0.054(2) Uani 1 1 d . . . . .
H34 H 1.148262 0.573732 0.564150 0.065 Uiso 1 1 calc R . . . .
C25 C 0.7199(6) 0.2728(4) 0.4833(3) 0.0485(17) Uani 1 1 d . . . . .
H25 H 0.678725 0.232279 0.496133 0.058 Uiso 1 1 calc R . . . .
C55 C 0.6492(5) 0.5052(5) 0.7344(2) 0.0442(17) Uani 1 1 d . . . . .
H55 H 0.661650 0.451399 0.750589 0.053 Uiso 1 1 calc R . . . .
C24 C 0.7726(7) 0.2504(5) 0.4415(3) 0.063(2) Uani 1 1 d . . . . .
H24 H 0.767896 0.194078 0.426790 0.076 Uiso 1 1 calc R . . . .
C35 C 1.0471(5) 0.4852(6) 0.5616(3) 0.057(2) Uani 1 1 d . . . . .
H35 H 1.077339 0.438492 0.577249 0.068 Uiso 1 1 calc R . . . .

loop_
_atom_site_aniso_label
_atom_site_aniso_U_11
_atom_site_aniso_U_22
_atom_site_aniso_U_33
_atom_site_aniso_U_23
_atom_site_aniso_U_13
_atom_site_aniso_U_12
Rh1 0.0229(2) 0.0247(2) 0.01746(18) 0.00132(15) 0.00147(15) 0.00172(15)
Cl2 0.0302(6) 0.0302(6) 0.0279(9) 0.0033(5) -0.0033(5) -0.0091(8)
Cl1 0.0275(6) 0.0396(7) 0.0250(6) 0.0005(5) 0.0056(5) -0.0006(6)
Cl3 0.038(4) 0.019(3) 0.027(3) -0.005(2) -0.006(3) -0.003(3)
P1 0.0229(6) 0.0234(6) 0.0198(6) 0.0015(5) 0.0012(5) 0.0013(5)
P2 0.0238(6) 0.0246(6) 0.0159(5) 0.0005(5) -0.0010(5) -0.0002(5)
C7 0.029(6) 0.032(6) 0.094(11) -0.007(7) 0.011(7) -0.007(4)
C6 0.039(7) 0.037(7) 0.122(12) -0.015(7) 0.002(7) -0.009(5)
C5 0.050(7) 0.035(7) 0.077(9) -0.013(7) -0.019(6) -0.004(5)
C4 0.055(7) 0.031(6) 0.034(6) -0.007(5) -0.012(5) -0.002(6)
C3 0.035(6) 0.025(5) 0.026(5) -0.004(4) -0.006(4) 0.001(4)
C2 0.032(5) 0.024(5) 0.040(6) -0.002(4) 0.003(5) -0.001(4)
C44 0.030(3) 0.075(6) 0.054(4) -0.014(4) -0.008(3) -0.014(3)
C31 0.023(3) 0.042(3) 0.020(2) 0.005(2) 0.006(2) 0.002(2)
C53 0.089(6) 0.048(4) 0.048(4) 0.001(4) 0.039(4) 0.013(4)
C54 0.065(5) 0.060(5) 0.035(3) 0.008(3) 0.023(3) 0.003(4)
C36 0.032(3) 0.049(4) 0.039(3) 0.018(3) 0.002(3) 0.002(3)
C14 0.027(3) 0.026(3) 0.022(2) 0.001(2) 0.001(2) 0.000(2)
C8 0.043(9) 0.026(10) 0.031(11) -0.006(7) -0.003(9) 0.005(7)
C13 0.043(9) 0.025(8) 0.031(8) -0.001(6) -0.005(7) 0.005(7)
C12 0.048(8) 0.032(9) 0.031(8) -0.005(7) -0.003(8) -0.001(6)
C11 0.056(8) 0.040(9) 0.030(8) -0.012(7) -0.004(8) 0.002(7)
C10 0.055(8) 0.036(8) 0.034(8) -0.012(6) 0.001(8) 0.007(7)
C9 0.048(8) 0.027(8) 0.035(9) -0.005(7) 0.004(8) 0.005(7)
C41 0.027(3) 0.038(3) 0.019(2) -0.004(2) -0.002(2) -0.004(2)
C46 0.035(3) 0.043(3) 0.033(3) 0.003(3) -0.004(2) 0.001(3)
C1 0.027(2) 0.027(2) 0.019(3) 0.006(2) -0.006(2) 0.000(3)
C32 0.028(3) 0.042(3) 0.028(3) 0.005(3) 0.001(2) -0.001(3)
C43 0.045(4) 0.045(4) 0.037(3) -0.011(3) -0.001(3) -0.013(3)
C51 0.028(3) 0.034(3) 0.022(2) -0.003(2) 0.002(2) -0.004(2)
C22 0.083(6) 0.044(4) 0.064(5) -0.011(4) 0.039(5) -0.014(4)
C56 0.031(3) 0.039(3) 0.024(3) 0.005(2) 0.005(2) 0.006(3)
C45 0.032(4) 0.071(5) 0.053(4) 0.003(4) -0.015(3) 0.003(3)
C21 0.040(3) 0.027(3) 0.027(3) 0.001(2) 0.002(2) 0.003(2)
C23 0.112(8) 0.044(4) 0.075(6) -0.023(4) 0.046(6) -0.001(5)
C42 0.036(3) 0.035(3) 0.023(3) -0.004(2) -0.001(2) -0.001(3)
C33 0.024(3) 0.065(4) 0.040(3) 0.015(3) -0.001(3) -0.007(3)
C52 0.062(5) 0.035(3) 0.036(3) 0.005(3) 0.017(3) 0.004(3)
C26 0.053(4) 0.029(3) 0.032(3) -0.001(2) 0.007(3) -0.002(3)
C34 0.022(3) 0.097(6) 0.044(4) 0.025(4) -0.006(3) 0.000(3)
C25 0.079(5) 0.028(3) 0.038(3) 0.000(3) 0.006(4) -0.008(3)
C55 0.050(4) 0.048(4) 0.035(3) 0.016(3) 0.010(3) 0.008(3)
C24 0.111(7) 0.029(3) 0.049(4) -0.012(3) 0.020(5) -0.003(4)
C35 0.033(4) 0.082(6) 0.055(5) 0.036(4) -0.002(3) 0.006(4)

loop_
_atom_type_symbol
_atom_type_description
_atom_type_scat_dispersion_real
_atom_type_scat_dispersion_imag
_atom_type_scat_source
C C 0.0181 0.0091 'International Tables Vol C Tables 4.2.6.8 and 6.1.1.4'
H H 0.0000 0.0000 'International Tables Vol C Tables 4.2.6.8 and 6.1.1.4'
Cl Cl 0.3639 0.7018 'International Tables Vol C Tables 4.2.6.8 and 6.1.1.4'
P P 0.2955 0.4335 'International Tables Vol C Tables 4.2.6.8 and 6.1.1.4'
Rh Rh 0.0927 3.6045 'International Tables Vol C Tables 4.2.6.8 and 6.1.1.4'

loop_
_exptl_crystal_face_index_h
_exptl_crystal_face_index_k
_exptl_crystal_face_index_l
_exptl_crystal_face_perp_dist
-1 -9 -8 0.0980
1 9 8 0.0980
9 -1 -4 0.0955
-9 1 4 0.0955
4 0 15 0.0799
1 7 -13 0.0431
-6 -3 -13 0.0730
-4 -8 5 0.0990

loop_
_geom_angle_atom_site_label_1
_geom_angle_atom_site_label_2
_geom_angle_atom_site_label_3
_geom_angle
_geom_angle_site_symmetry_1
_geom_angle_site_symmetry_3
_geom_angle_publ_flag
Cl2 Rh1 Rh1 50.84(3) . 7_556 ?
Cl1 Rh1 Rh1 144.46(3) . 7_556 ?
Cl1 Rh1 Cl2 93.90(4) . . ?
Cl1 Rh1 C2 146.84(15) . . ?
Cl3 Rh1 Rh1 120.76(19) . 7_556 ?
Cl3 Rh1 Cl2 170.36(18) . . ?
Cl3 Rh1 Cl1 94.7(2) . . ?
Cl3 Rh1 P1 90.45(19) . . ?
Cl3 Rh1 P2 86.91(19) . 7_556 ?
P1 Rh1 Rh1 89.24(3) . 7_556 ?
P1 Rh1 Cl2 93.95(3) . . ?
P1 Rh1 Cl1 89.09(5) . . ?
P1 Rh1 P2 175.74(5) . 7_556 ?
P1 Rh1 C2 87.2(2) . . ?
P2 Rh1 Rh1 89.24(3) 7_556 7_556 ?
P2 Rh1 Cl2 88.17(3) 7_556 . ?
P2 Rh1 Cl1 94.46(5) 7_556 . ?
P2 Rh1 C2 88.5(2) 7_556 . ?
C3 Rh1 Rh1 102.1(2) . 7_556 ?
C3 Rh1 Cl2 152.7(2) . . ?
C3 Rh1 Cl1 113.3(2) . . ?
C3 Rh1 P1 88.2(3) . . ?
C3 Rh1 P2 88.2(3) . 7_556 ?
C3 Rh1 C2 33.64(14) . . ?
C2 Rh1 Rh1 68.45(15) . 7_556 ?
C2 Rh1 Cl2 119.22(15) . . ?
C8 Rh1 Rh1 122.7(5) . 7_556 ?
C8 Rh1 Cl2 170.8(5) . . ?
C8 Rh1 Cl1 92.8(5) . . ?
C8 Rh1 P1 92.4(6) . . ?
C8 Rh1 P2 85.1(6) . 7_556 ?
C1 Rh1 Rh1 33.6(2) . 7_556 ?
C1 Rh1 Cl2 84.5(2) . . ?
C1 Rh1 Cl1 174.90(7) . . ?
C1 Rh1 Cl3 87.3(3) . . ?
C1 Rh1 P1 86.21(4) . . ?
C1 Rh1 P2 90.33(3) . 7_556 ?
C1 Rh1 C3 68.5(3) . . ?
C1 Rh1 C2 34.9(2) . . ?
C1 Rh1 C8 89.4(6) . . ?
Rh1 Cl2 Rh1 78.33(5) . 7_556 ?
C31 P1 Rh1 121.56(19) . . ?
C31 P1 C14 102.8(2) . . ?
C31 P1 C21 103.2(3) . . ?
C14 P1 Rh1 112.94(18) . . ?
C21 P1 Rh1 110.85(19) . . ?
C21 P1 C14 103.6(3) . . ?
C14 P2 Rh1 109.50(18) . 7_556 ?
C41 P2 Rh1 119.2(2) . 7_556 ?
C41 P2 C14 105.7(3) . . ?
C51 P2 Rh1 115.5(2) . 7_556 ?
C51 P2 C14 103.3(3) . . ?
C51 P2 C41 102.2(3) . . ?
C6 C7 H7 120.0 . . ?
C6 C7 C2 120.0 . . ?
C2 C7 H7 120.0 . . ?
C7 C6 H6 120.0 . . ?
C5 C6 C7 120.0 . . ?
C5 C6 H6 120.0 . . ?
C6 C5 H5 120.0 . . ?
C6 C5 C4 120.0 . . ?
C4 C5 H5 120.0 . . ?
C5 C4 H4 120.0 . . ?
C5 C4 C3 120.0 . . ?
C3 C4 H4 120.0 . . ?
C4 C3 Rh1 144.4(5) . . ?
C2 C3 Rh1 95.5(5) . . ?
C2 C3 C4 120.0 . . ?
C7 C2 Rh1 170.7(4) . . ?
C7 C2 C1 139.6(6) . . ?
C3 C2 Rh1 50.8(3) . . ?
C3 C2 C7 120.0 . . ?
C3 C2 C1 100.4(6) . . ?
C1 C2 Rh1 49.5(3) . . ?
C43 C44 H44 119.4 . . ?
C43 C44 C45 121.3(6) . . ?
C45 C44 H44 119.4 . . ?
C36 C31 P1 118.3(5) . . ?
C36 C31 C32 120.7(6) . . ?
C32 C31 P1 120.9(4) . . ?
C54 C53 H53 119.9 . . ?
C54 C53 C52 120.3(7) . . ?
C52 C53 H53 119.9 . . ?
C53 C54 H54 120.2 . . ?
C53 C54 C55 119.6(6) . . ?
C55 C54 H54 120.2 . . ?
C31 C36 H36 120.1 . . ?
C31 C36 C35 119.7(7) . . ?
C35 C36 H36 120.1 . . ?
P1 C14 P2 116.3(3) . . ?
P1 C14 H14A 108.2 . . ?
P1 C14 H14B 108.2 . . ?
P2 C14 H14A 108.2 . . ?
P2 C14 H14B 108.2 . . ?
H14A C14 H14B 107.4 . . ?
C13 C8 Rh1 123.0(9) . . ?
C13 C8 C9 120.0 . . ?
C9 C8 Rh1 117.0(9) . . ?
C8 C13 H13 120.0 . . ?
C8 C13 C12 120.0 . . ?
C12 C13 H13 120.0 . . ?
C13 C12 H12 120.0 . . ?
C11 C12 C13 120.0 . . ?
C11 C12 H12 120.0 . . ?
C12 C11 H11 120.0 . . ?
C10 C11 C12 120.0 . . ?
C10 C11 H11 120.0 . . ?
C11 C10 H10 120.0 . . ?
C9 C10 C11 120.0 . . ?
C9 C10 H10 120.0 . . ?
C8 C9 H9 120.0 . . ?
C10 C9 C8 120.0 . . ?
C10 C9 H9 120.0 . . ?
C46 C41 P2 118.9(5) . . ?
C42 C41 P2 120.9(5) . . ?
C42 C41 C46 120.0(6) . . ?
C41 C46 H46 120.0 . . ?
C41 C46 C45 120.0(7) . . ?
C45 C46 H46 120.0 . . ?
Rh1 C1 Rh1 112.7(4) . 7_556 ?
C2 C1 Rh1 151.3(5) . 7_556 ?
C2 C1 Rh1 95.6(3) . . ?
C31 C32 H32 120.3 . . ?
C31 C32 C33 119.4(6) . . ?
C33 C32 H32 120.3 . . ?
C44 C43 H43 120.2 . . ?
C44 C43 C42 119.5(7) . . ?
C42 C43 H43 120.2 . . ?
C56 C51 P2 122.7(4) . . ?
C52 C51 P2 118.1(5) . . ?
C52 C51 C56 119.2(5) . . ?
C21 C22 H22 120.0 . . ?
C23 C22 H22 120.0 . . ?
C23 C22 C21 120.1(7) . . ?
C51 C56 H56 120.1 . . ?
C55 C56 C51 119.7(6) . . ?
C55 C56 H56 120.1 . . ?
C44 C45 C46 119.2(7) . . ?
C44 C45 H45 120.4 . . ?
C46 C45 H45 120.4 . . ?
C22 C21 P1 117.1(5) . . ?
C26 C21 P1 124.0(5) . . ?
C26 C21 C22 118.5(6) . . ?
C22 C23 H23 119.6 . . ?
C24 C23 C22 120.8(8) . . ?
C24 C23 H23 119.6 . . ?
C41 C42 C43 119.9(6) . . ?
C41 C42 H42 120.0 . . ?
C43 C42 H42 120.0 . . ?
C32 C33 H33 120.1 . . ?
C34 C33 C32 119.8(7) . . ?
C34 C33 H33 120.1 . . ?
C53 C52 C51 120.6(6) . . ?
C53 C52 H52 119.7 . . ?
C51 C52 H52 119.7 . . ?
C21 C26 H26 119.3 . . ?
C25 C26 C21 121.3(6) . . ?
C25 C26 H26 119.3 . . ?
C33 C34 H34 119.6 . . ?
C33 C34 C35 120.8(6) . . ?
C35 C34 H34 119.6 . . ?
C26 C25 H25 120.2 . . ?
C26 C25 C24 119.5(7) . . ?
C24 C25 H25 120.2 . . ?
C54 C55 H55 119.7 . . ?
C56 C55 C54 120.6(6) . . ?
C56 C55 H55 119.7 . . ?
C23 C24 C25 119.8(7) . . ?
C23 C24 H24 120.1 . . ?
C25 C24 H24 120.1 . . ?
C36 C35 H35 120.2 . . ?
C34 C35 C36 119.6(7) . . ?
C34 C35 H35 120.2 . . ?

loop_
_geom_bond_atom_site_label_1
_geom_bond_atom_site_label_2
_geom_bond_distance
_geom_bond_site_symmetry_2
_geom_bond_publ_flag
Rh1 Rh1 3.1785(7) 7_556 ?
Rh1 Cl2 2.5164(15) . ?
Rh1 Cl1 2.4853(13) . ?
Rh1 Cl3 2.336(7) . ?
Rh1 P1 2.3643(13) . ?
Rh1 P2 2.3697(13) 7_556 ?
Rh1 C3 1.945(7) . ?
Rh1 C2 2.497(8) . ?
Rh1 C8 2.198(12) . ?
Rh1 C1 1.909(4) . ?
P1 C31 1.820(6) . ?
P1 C14 1.837(5) . ?
P1 C21 1.821(6) . ?
P2 C14 1.848(6) . ?
P2 C41 1.830(6) . ?
P2 C51 1.826(6) . ?
C7 H7 0.9300 . ?
C7 C6 1.3900 . ?
C7 C2 1.3900 . ?
C6 H6 0.9300 . ?
C6 C5 1.3900 . ?
C5 H5 0.9300 . ?
C5 C4 1.3900 . ?
C4 H4 0.9300 . ?
C4 C3 1.3900 . ?
C3 C2 1.3900 . ?
C2 C1 1.435(9) . ?
C44 H44 0.9300 . ?
C44 C43 1.373(11) . ?
C44 C45 1.389(12) . ?
C31 C36 1.380(8) . ?
C31 C32 1.389(9) . ?
C53 H53 0.9300 . ?
C53 C54 1.371(11) . ?
C53 C52 1.375(9) . ?
C54 H54 0.9300 . ?
C54 C55 1.385(10) . ?
C36 H36 0.9300 . ?
C36 C35 1.397(9) . ?
C14 H14A 0.9700 . ?
C14 H14B 0.9700 . ?
C8 C13 1.3900 . ?
C8 C9 1.3900 . ?
C13 H13 0.9300 . ?
C13 C12 1.3900 . ?
C12 H12 0.9300 . ?
C12 C11 1.3900 . ?
C11 H11 0.9300 . ?
C11 C10 1.3900 . ?
C10 H10 0.9300 . ?
C10 C9 1.3900 . ?
C9 H9 0.9300 . ?
C41 C46 1.398(9) . ?
C41 C42 1.381(8) . ?
C46 H46 0.9300 . ?
C46 C45 1.399(9) . ?
C32 H32 0.9300 . ?
C32 C33 1.400(8) . ?
C43 H43 0.9300 . ?
C43 C42 1.410(9) . ?
C51 C56 1.388(8) . ?
C51 C52 1.387(9) . ?
C22 H22 0.9300 . ?
C22 C21 1.399(9) . ?
C22 C23 1.364(11) . ?
C56 H56 0.9300 . ?
C56 C55 1.377(8) . ?
C45 H45 0.9300 . ?
C21 C26 1.373(9) . ?
C23 H23 0.9300 . ?
C23 C24 1.360(12) . ?
C42 H42 0.9300 . ?
C33 H33 0.9300 . ?
C33 C34 1.375(10) . ?
C52 H52 0.9300 . ?
C26 H26 0.9300 . ?
C26 C25 1.363(9) . ?
C34 H34 0.9300 . ?
C34 C35 1.388(12) . ?
C25 H25 0.9300 . ?
C25 C24 1.390(11) . ?
C55 H55 0.9300 . ?
C24 H24 0.9300 . ?
C35 H35 0.9300 . ?

loop_
_exptl_oxdiff_crystal_face_indexfrac_h
_exptl_oxdiff_crystal_face_indexfrac_k
_exptl_oxdiff_crystal_face_indexfrac_l
_exptl_oxdiff_crystal_face_x
_exptl_oxdiff_crystal_face_y
_exptl_oxdiff_crystal_face_z
-0.8252 -8.6566 -7.5814 0.2208 -0.5264 -0.8211
0.8252 8.6566 7.5814 -0.2208 0.5264 0.8211
9.3095 -1.3994 -4.2870 0.3450 -0.8332 0.4322
-9.3095 1.3994 4.2870 -0.3450 0.8332 -0.4322
4.4038 -0.3589 15.1355 -0.8046 -0.3330 0.4916
0.5249 6.5524 -12.5558 0.8704 0.3624 0.3332
-5.6975 -2.5514 -13.0157 0.5991 0.2469 -0.7616
-4.0313 -8.3703 5.0850 -0.5380 -0.2256 -0.8122
